data_4083882
loop_
_publ_author_name
'Nelson, David J.'
'Nahra, Fady'
'Patrick, Scott R.'
'Cordes, David B.'
'Slawin, Alexandra M. Z.'
'Nolan, Steven P.'

_publ_section_title
;
 Exploring the Coordination of Cyclic Selenoureas to Gold(I)
;
_journal_name_full Organometallics
_journal_page_first 140702161847002
_journal_paper_doi 10.1021/om500610w
_journal_year 2014
_chemical_formula_moiety 'C27 H36 Au Cl N2 Se'
_chemical_formula_sum 'C27 H36 Au Cl N2 Se'
_chemical_formula_weight 699.97
_space_group_IT_number 2
_symmetry_cell_setting triclinic
_symmetry_Int_Tables_number 2
_symmetry_space_group_name_Hall '-P 1'
_symmetry_space_group_name_H-M 'P -1'
_atom_sites_solution_hydrogens geom
_atom_sites_solution_primary direct
_atom_sites_solution_secondary difmap
_cell_angle_alpha 85.307(5)
_cell_angle_beta 89.227(4)
_cell_angle_gamma 79.588(4)
_cell_formula_units_Z 4
_cell_length_a 12.1836(11)
_cell_length_b 14.2158(10)
_cell_length_c 16.8438(16)
_cell_measurement_reflns_used 9196
_cell_measurement_temperature 173
_cell_measurement_theta_max 25.35
_cell_measurement_theta_min 1.70
_cell_volume 2859.7(4)
_computing_cell_refinement 'CrystalClear-SM Expert 2.1 b29'
_computing_data_collection 'CrystalClear-SM Expert 2.1 b29 (Rigaku, 2013)'
_computing_data_reduction 'CrystalClear-SM Expert 2.1 b29'
_computing_molecular_graphics 'CrystalStructure 4.1'
_computing_publication_material 'CrystalStructure 4.1 (Rigaku, 2013)'
_computing_structure_refinement 'SHELXL-2013 (Sheldrick, 2013)'
_computing_structure_solution 'DIRDIF99-PATTY (Gould, et al., 1999)'
_diffrn_ambient_temperature 173
_diffrn_detector_area_resol_mean 5.811
_diffrn_measured_fraction_theta_full 0.994
_diffrn_measured_fraction_theta_max 0.988
_diffrn_measurement_device_type 'Rigaku XtaLAB P200'
_diffrn_measurement_method \w
_diffrn_radiation_type 'Mo K\a'
_diffrn_radiation_wavelength 0.71075
_diffrn_reflns_av_R_equivalents 0.0536
_diffrn_reflns_Laue_measured_fraction_full 0.994
_diffrn_reflns_Laue_measured_fraction_max 0.988
_diffrn_reflns_limit_h_max 14
_diffrn_reflns_limit_h_min -14
_diffrn_reflns_limit_k_max 17
_diffrn_reflns_limit_k_min -17
_diffrn_reflns_limit_l_max 20
_diffrn_reflns_limit_l_min -20
_diffrn_reflns_number 47282
_diffrn_reflns_point_group_measured_fraction_full 0.994
_diffrn_reflns_point_group_measured_fraction_max 0.988
_diffrn_reflns_theta_full 25.242
_diffrn_reflns_theta_max 25.441
_diffrn_reflns_theta_min 1.213
_diffrn_standards_number 0
_exptl_absorpt_coefficient_mu 6.545
_exptl_absorpt_correction_T_max 0.770
_exptl_absorpt_correction_T_min 0.534
_exptl_absorpt_correction_type multi-scan
_exptl_absorpt_process_details 'REQAB (Rigaku, 1998)'
_exptl_crystal_colour colorless
_exptl_crystal_density_diffrn 1.626
_exptl_crystal_density_method 'not measured'
_exptl_crystal_description prism
_exptl_crystal_F_000 1368.00
_exptl_crystal_size_max 0.150
_exptl_crystal_size_mid 0.120
_exptl_crystal_size_min 0.040
_refine_diff_density_max 1.09
_refine_diff_density_min -0.69
_refine_ls_extinction_method none
_refine_ls_goodness_of_fit_ref 0.943
_refine_ls_hydrogen_treatment constr
_refine_ls_number_parameters 593
_refine_ls_number_reflns 10466
_refine_ls_number_restraints 0
_refine_ls_R_factor_gt 0.0215
_refine_ls_shift/su_max 0.002
_refine_ls_structure_factor_coef Fsqd
_refine_ls_weighting_details 'w = 1/[\s^2^(Fo^2^)+(0.0200P)^2^+0.0000P] where P=(Fo^2^+2Fc^2^)/3'
_refine_ls_weighting_scheme calc
_refine_ls_wR_factor_ref 0.0481
_reflns_number_gt 8937
_reflns_number_total 10466
_reflns_threshold_expression F^2^>2.0\s(F^2^)
_cod_data_source_file om500610w_si_002.cif
_cod_data_source_block 2a
_cod_database_code 4083882

loop_
_symmetry_equiv_pos_site_id
_symmetry_equiv_pos_as_xyz
1 +X,+Y,+Z
2 -X,-Y,-Z

loop_
_atom_site_label
_atom_site_type_symbol
_atom_site_fract_x
_atom_site_fract_y
_atom_site_fract_z
_atom_site_U_iso_or_equiv
_atom_site_adp_type
_atom_site_occupancy
_atom_site_site_symmetry_multiplicity
_atom_site_site_symmetry_order
_atom_site_calc_flag
_atom_site_refinement_flags
Au1 Au 0.00716(2) 0.17311(2) 0.69172(2) 0.03587(4) Uani 1 2 0 d .
Au31 Au 0.58504(2) 0.68649(2) 0.82425(2) 0.03931(4) Uani 1 2 0 d .
Se1 Se 0.18523(3) 0.18470(2) 0.74004(2) 0.04508(8) Uani 1 2 0 d .
Se31 Se 0.75553(3) 0.68707(2) 0.75673(2) 0.05098(9) Uani 1 2 0 d .
Cl1 Cl -0.16764(6) 0.17437(5) 0.64363(5) 0.04436(18) Uani 1 2 0 d .
Cl31 Cl 0.41978(7) 0.69905(6) 0.89042(5) 0.0530(2) Uani 1 2 0 d .
N2 N 0.19681(19) -0.02172(16) 0.78119(14) 0.0329(5) Uani 1 2 0 d .
N5 N 0.33514(19) 0.03545(16) 0.82433(14) 0.0348(5) Uani 1 2 0 d .
N32 N 0.75235(19) 0.48260(16) 0.74213(13) 0.0317(5) Uani 1 2 0 d .
N35 N 0.87945(19) 0.53911(16) 0.67338(13) 0.0326(5) Uani 1 2 0 d .
C1 C 0.2395(2) 0.05994(19) 0.78271(17) 0.0325(6) Uani 1 2 0 d .
C3 C 0.2671(3) -0.0966(2) 0.82267(18) 0.0395(7) Uani 1 2 0 d .
C4 C 0.3523(3) -0.0614(2) 0.84931(19) 0.0401(7) Uani 1 2 0 d .
C6 C 0.1021(2) -0.03847(19) 0.73748(17) 0.0315(6) Uani 1 2 0 d .
C7 C 0.1167(3) -0.0527(2) 0.65641(18) 0.0371(7) Uani 1 2 0 d .
C8 C 0.0289(3) -0.0803(2) 0.61813(19) 0.0415(7) Uani 1 2 0 d .
C9 C -0.0663(3) -0.0951(2) 0.6591(2) 0.0441(8) Uani 1 2 0 d .
C10 C -0.0774(3) -0.0809(2) 0.7387(2) 0.0435(8) Uani 1 2 0 d .
C11 C 0.0059(3) -0.0504(2) 0.78013(18) 0.0375(7) Uani 1 2 0 d .
C12 C 0.2240(3) -0.0408(2) 0.61283(18) 0.0421(7) Uani 1 2 0 d .
C13 C 0.3037(3) -0.1366(3) 0.6106(3) 0.0644(10) Uani 1 2 0 d .
C14 C 0.2024(3) 0.0069(3) 0.5286(2) 0.0580(9) Uani 1 2 0 d .
C15 C -0.0097(3) -0.0314(2) 0.86747(19) 0.0469(8) Uani 1 2 0 d .
C16 C -0.0146(3) -0.1234(3) 0.9193(2) 0.0653(10) Uani 1 2 0 d .
C17 C -0.1139(3) 0.0447(3) 0.8789(2) 0.0614(10) Uani 1 2 0 d .
C18 C 0.4178(2) 0.09550(19) 0.83488(18) 0.0346(7) Uani 1 2 0 d .
C19 C 0.5022(3) 0.0941(2) 0.77839(19) 0.0413(7) Uani 1 2 0 d .
C20 C 0.5857(3) 0.1459(2) 0.7928(2) 0.0485(8) Uani 1 2 0 d .
C21 C 0.5836(3) 0.1940(2) 0.8604(2) 0.0527(9) Uani 1 2 0 d .
C22 C 0.4988(3) 0.1943(2) 0.9145(2) 0.0471(8) Uani 1 2 0 d .
C23 C 0.4120(3) 0.1449(2) 0.90348(19) 0.0398(7) Uani 1 2 0 d .
C24 C 0.5060(3) 0.0401(2) 0.7036(2) 0.0492(8) Uani 1 2 0 d .
C25 C 0.6079(4) -0.0394(3) 0.7034(3) 0.0715(11) Uani 1 2 0 d .
C26 C 0.5031(4) 0.1075(3) 0.6288(2) 0.0816(13) Uani 1 2 0 d .
C27 C 0.3171(3) 0.1474(2) 0.96233(19) 0.0430(7) Uani 1 2 0 d .
C28 C 0.3576(3) 0.1022(3) 1.0445(2) 0.0607(10) Uani 1 2 0 d .
C29 C 0.2551(3) 0.2500(3) 0.9687(2) 0.0629(10) Uani 1 2 0 d .
C31 C 0.7941(2) 0.56301(19) 0.72385(16) 0.0322(6) Uani 1 2 0 d .
C33 C 0.8108(2) 0.4082(2) 0.70169(17) 0.0356(7) Uani 1 2 0 d .
C34 C 0.8888(3) 0.4434(2) 0.65917(18) 0.0386(7) Uani 1 2 0 d .
C36 C 0.6604(3) 0.47001(19) 0.79521(17) 0.0357(7) Uani 1 2 0 d .
C37 C 0.5563(3) 0.4750(2) 0.7617(2) 0.0444(8) Uani 1 2 0 d .
C38 C 0.4710(3) 0.4579(2) 0.8137(3) 0.0569(10) Uani 1 2 0 d .
C39 C 0.4903(4) 0.4384(2) 0.8935(3) 0.0611(11) Uani 1 2 0 d .
C40 C 0.5948(4) 0.4329(2) 0.9245(2) 0.0553(10) Uani 1 2 0 d .
C41 C 0.6851(3) 0.4482(2) 0.87589(18) 0.0411(7) Uani 1 2 0 d .
C42 C 0.5347(3) 0.4960(3) 0.6728(2) 0.0592(9) Uani 1 2 0 d .
C43 C 0.5180(4) 0.4051(3) 0.6353(3) 0.0938(16) Uani 1 2 0 d .
C44 C 0.4374(4) 0.5771(3) 0.6539(3) 0.0824(13) Uani 1 2 0 d .
C45 C 0.8007(3) 0.4366(2) 0.90850(19) 0.0514(9) Uani 1 2 0 d .
C46 C 0.8508(4) 0.3314(3) 0.9282(3) 0.0968(16) Uani 1 2 0 d .
C47 C 0.8062(5) 0.4920(4) 0.9815(3) 0.0969(16) Uani 1 2 0 d .
C48 C 0.9450(2) 0.6027(2) 0.63190(16) 0.0328(6) Uani 1 2 0 d .
C49 C 0.9089(2) 0.6422(2) 0.55597(17) 0.0355(7) Uani 1 2 0 d .
C50 C 0.9811(3) 0.6933(2) 0.51318(18) 0.0408(7) Uani 1 2 0 d .
C51 C 1.0809(3) 0.7035(2) 0.5443(2) 0.0464(8) Uani 1 2 0 d .
C52 C 1.1103(3) 0.6681(2) 0.6216(2) 0.0457(8) Uani 1 2 0 d .
C53 C 1.0422(3) 0.6173(2) 0.66803(17) 0.0373(7) Uani 1 2 0 d .
C54 C 0.7981(3) 0.6324(2) 0.52205(18) 0.0429(7) Uani 1 2 0 d .
C55 C 0.8119(3) 0.5859(3) 0.4437(2) 0.0682(11) Uani 1 2 0 d .
C56 C 0.7199(3) 0.7289(3) 0.5117(3) 0.0701(11) Uani 1 2 0 d .
C57 C 1.0704(3) 0.5814(2) 0.75465(19) 0.0466(8) Uani 1 2 0 d .
C58 C 1.1383(3) 0.4808(3) 0.7616(2) 0.0649(10) Uani 1 2 0 d .
C59 C 1.1304(4) 0.6503(3) 0.7955(2) 0.0743(12) Uani 1 2 0 d .
H3 H 0.25631 -0.16128 0.83062 0.0473 Uiso 1 2 0 calc R
H4 H 0.41361 -0.09618 0.87984 0.0481 Uiso 1 2 0 calc R
H8 H 0.03434 -0.08921 0.56284 0.0498 Uiso 1 2 0 calc R
H9 H -0.12472 -0.11525 0.63192 0.0529 Uiso 1 2 0 calc R
H10 H -0.1432 -0.09204 0.76597 0.0521 Uiso 1 2 0 calc R
H12 H 0.26166 0.00194 0.64325 0.0506 Uiso 1 2 0 calc R
H13A H 0.37368 -0.12602 0.58496 0.0773 Uiso 1 2 0 calc R
H13B H 0.26959 -0.17977 0.58028 0.0773 Uiso 1 2 0 calc R
H13C H 0.31916 -0.16538 0.66505 0.0773 Uiso 1 2 0 calc R
H14A H 0.14913 0.06719 0.53061 0.0696 Uiso 1 2 0 calc R
H14B H 0.17164 -0.03603 0.49589 0.0696 Uiso 1 2 0 calc R
H14C H 0.27269 0.0202 0.50523 0.0696 Uiso 1 2 0 calc R
H15 H 0.05648 -0.00554 0.88468 0.0562 Uiso 1 2 0 calc R
H16A H 0.05683 -0.16759 0.91637 0.0784 Uiso 1 2 0 calc R
H16B H -0.07453 -0.15356 0.90037 0.0784 Uiso 1 2 0 calc R
H16C H -0.02925 -0.10838 0.97466 0.0784 Uiso 1 2 0 calc R
H17A H -0.18016 0.02115 0.86231 0.0737 Uiso 1 2 0 calc R
H17B H -0.10735 0.10389 0.84643 0.0737 Uiso 1 2 0 calc R
H17C H -0.12084 0.05775 0.93512 0.0737 Uiso 1 2 0 calc R
H20 H 0.6446 0.14793 0.75546 0.0582 Uiso 1 2 0 calc R
H21 H 0.64214 0.22764 0.86986 0.0633 Uiso 1 2 0 calc R
H22 H 0.49916 0.22876 0.96043 0.0565 Uiso 1 2 0 calc R
H24 H 0.43814 0.0097 0.70346 0.0590 Uiso 1 2 0 calc R
H25A H 0.60942 -0.08162 0.75252 0.0858 Uiso 1 2 0 calc R
H25B H 0.67569 -0.01122 0.70012 0.0858 Uiso 1 2 0 calc R
H25C H 0.60435 -0.07674 0.65735 0.0858 Uiso 1 2 0 calc R
H26A H 0.57165 0.13446 0.6253 0.0980 Uiso 1 2 0 calc R
H26B H 0.43845 0.15948 0.63066 0.0980 Uiso 1 2 0 calc R
H26C H 0.49715 0.07195 0.582 0.0980 Uiso 1 2 0 calc R
H27 H 0.26324 0.1093 0.94239 0.0515 Uiso 1 2 0 calc R
H28A H 0.4117 0.13773 1.06483 0.0729 Uiso 1 2 0 calc R
H28B H 0.39327 0.03526 1.04038 0.0729 Uiso 1 2 0 calc R
H28C H 0.29403 0.10473 1.08095 0.0729 Uiso 1 2 0 calc R
H29A H 0.22722 0.27766 0.916 0.0755 Uiso 1 2 0 calc R
H29B H 0.30618 0.2886 0.98858 0.0755 Uiso 1 2 0 calc R
H29C H 0.19225 0.24942 1.00551 0.0755 Uiso 1 2 0 calc R
H33 H 0.79753 0.34417 0.70398 0.0428 Uiso 1 2 0 calc R
H34 H 0.94149 0.40915 0.62509 0.0463 Uiso 1 2 0 calc R
H38 H 0.3982 0.45993 0.7934 0.0683 Uiso 1 2 0 calc R
H39 H 0.43043 0.42859 0.928 0.0733 Uiso 1 2 0 calc R
H40 H 0.6063 0.41828 0.98016 0.0664 Uiso 1 2 0 calc R
H42 H 0.60289 0.51612 0.64831 0.0711 Uiso 1 2 0 calc R
H43A H 0.45411 0.38138 0.6603 0.1126 Uiso 1 2 0 calc R
H43B H 0.58527 0.35585 0.64341 0.1126 Uiso 1 2 0 calc R
H43C H 0.50397 0.41991 0.57807 0.1126 Uiso 1 2 0 calc R
H44A H 0.44981 0.63442 0.67842 0.0988 Uiso 1 2 0 calc R
H44B H 0.36841 0.55822 0.67485 0.0988 Uiso 1 2 0 calc R
H44C H 0.43085 0.59108 0.59598 0.0988 Uiso 1 2 0 calc R
H45 H 0.84796 0.46266 0.86615 0.0617 Uiso 1 2 0 calc R
H46A H 0.84845 0.29618 0.88073 0.1162 Uiso 1 2 0 calc R
H46B H 0.80776 0.30443 0.97104 0.1162 Uiso 1 2 0 calc R
H46C H 0.92838 0.32575 0.94535 0.1162 Uiso 1 2 0 calc R
H47A H 0.76221 0.46676 1.02462 0.1162 Uiso 1 2 0 calc R
H47B H 0.77589 0.56006 0.96814 0.1162 Uiso 1 2 0 calc R
H47C H 0.88399 0.48486 0.99866 0.1162 Uiso 1 2 0 calc R
H50 H 0.9604 0.72168 0.46125 0.0489 Uiso 1 2 0 calc R
H51 H 1.13045 0.73521 0.51262 0.0556 Uiso 1 2 0 calc R
H52 H 1.17819 0.67869 0.64325 0.0548 Uiso 1 2 0 calc R
H54 H 0.7629 0.58981 0.56088 0.0514 Uiso 1 2 0 calc R
H55A H 0.86371 0.52458 0.45094 0.0818 Uiso 1 2 0 calc R
H55B H 0.84156 0.62841 0.40342 0.0818 Uiso 1 2 0 calc R
H55C H 0.73928 0.57485 0.42607 0.0818 Uiso 1 2 0 calc R
H56A H 0.75071 0.77116 0.47185 0.0841 Uiso 1 2 0 calc R
H56B H 0.71217 0.75822 0.56268 0.0841 Uiso 1 2 0 calc R
H56C H 0.64662 0.71969 0.49404 0.0841 Uiso 1 2 0 calc R
H57 H 0.99844 0.57928 0.78339 0.0560 Uiso 1 2 0 calc R
H58A H 1.15926 0.462 0.81739 0.0779 Uiso 1 2 0 calc R
H58B H 1.20587 0.47902 0.72909 0.0779 Uiso 1 2 0 calc R
H58C H 1.09377 0.43608 0.74277 0.0779 Uiso 1 2 0 calc R
H59A H 1.20584 0.64699 0.77368 0.0891 Uiso 1 2 0 calc R
H59B H 1.13496 0.63211 0.85293 0.0891 Uiso 1 2 0 calc R
H59C H 1.08872 0.71598 0.78608 0.0891 Uiso 1 2 0 calc R

loop_
_atom_site_aniso_label
_atom_site_aniso_U_11
_atom_site_aniso_U_22
_atom_site_aniso_U_33
_atom_site_aniso_U_12
_atom_site_aniso_U_13
_atom_site_aniso_U_23
Au1 0.03345(7) 0.02920(7) 0.04296(7) -0.00238(5) -0.00684(5) 0.00292(5)
Au31 0.04748(8) 0.02907(7) 0.03896(7) -0.00124(5) 0.00740(6) -0.00224(5)
Se1 0.04107(18) 0.02754(16) 0.0660(2) -0.00834(13) -0.01866(16) 0.00797(15)
Se31 0.0564(2) 0.03100(17) 0.0685(2) -0.01294(15) 0.02289(18) -0.01402(16)
Cl1 0.0362(4) 0.0392(4) 0.0569(5) -0.0057(3) -0.0094(4) -0.0002(4)
Cl31 0.0549(5) 0.0381(4) 0.0583(5) 0.0051(4) 0.0181(4) 0.0080(4)
N2 0.0301(13) 0.0275(13) 0.0416(14) -0.0077(10) -0.0123(11) 0.0024(11)
N5 0.0309(13) 0.0281(13) 0.0461(14) -0.0080(10) -0.0117(11) 0.0010(11)
N32 0.0326(13) 0.0266(13) 0.0353(13) -0.0053(10) 0.0022(11) -0.0006(10)
N35 0.0336(13) 0.0287(13) 0.0350(13) -0.0055(10) 0.0045(11) -0.0015(10)
C1 0.0278(16) 0.0289(15) 0.0404(16) -0.0050(12) -0.0077(13) 0.0006(13)
C3 0.0395(18) 0.0234(15) 0.0548(19) -0.0066(13) -0.0155(15) 0.0052(14)
C4 0.0359(17) 0.0279(16) 0.0546(19) -0.0036(13) -0.0171(15) 0.0058(14)
C6 0.0296(15) 0.0223(14) 0.0429(17) -0.0059(12) -0.0128(13) 0.0010(12)
C7 0.0350(17) 0.0263(15) 0.0500(18) -0.0063(13) -0.0100(14) -0.0003(13)
C8 0.0422(19) 0.0347(17) 0.0483(18) -0.0065(14) -0.0120(15) -0.0055(14)
C9 0.0368(18) 0.0389(18) 0.059(2) -0.0125(14) -0.0173(16) -0.0013(15)
C10 0.0327(17) 0.0397(18) 0.058(2) -0.0105(14) -0.0083(15) 0.0035(15)
C11 0.0335(17) 0.0319(16) 0.0477(18) -0.0102(13) -0.0092(14) 0.0043(14)
C12 0.0384(18) 0.0458(19) 0.0459(18) -0.0147(14) -0.0032(14) -0.0092(15)
C13 0.040(2) 0.059(2) 0.091(3) -0.0028(17) 0.006(2) -0.004(2)
C14 0.058(2) 0.068(2) 0.052(2) -0.0193(19) -0.0007(18) -0.0065(18)
C15 0.0408(19) 0.056(2) 0.0455(18) -0.0148(16) -0.0040(15) 0.0015(16)
C16 0.071(3) 0.068(3) 0.054(2) -0.011(2) -0.004(2) 0.0116(19)
C17 0.064(2) 0.061(2) 0.058(2) -0.0057(19) 0.0049(19) -0.0070(19)
C18 0.0281(16) 0.0262(15) 0.0501(18) -0.0068(12) -0.0133(14) -0.0000(13)
C19 0.0336(17) 0.0345(17) 0.0549(19) -0.0042(13) -0.0110(15) -0.0008(14)
C20 0.0359(18) 0.044(2) 0.067(2) -0.0131(15) -0.0012(16) -0.0027(17)
C21 0.0389(19) 0.042(2) 0.082(3) -0.0189(15) -0.0045(18) -0.0091(18)
C22 0.045(2) 0.0405(19) 0.060(2) -0.0142(15) -0.0076(17) -0.0128(16)
C23 0.0338(17) 0.0314(17) 0.0538(19) -0.0073(13) -0.0128(14) 0.0032(14)
C24 0.0345(18) 0.056(2) 0.059(2) -0.0081(15) -0.0054(16) -0.0130(17)
C25 0.071(3) 0.065(3) 0.073(3) 0.009(2) -0.007(2) -0.020(2)
C26 0.096(4) 0.083(3) 0.057(2) 0.005(3) -0.018(2) -0.000(2)
C27 0.0378(18) 0.0409(18) 0.0525(19) -0.0124(14) -0.0087(15) -0.0041(15)
C28 0.052(2) 0.065(3) 0.064(2) -0.0138(19) -0.0094(19) 0.0110(19)
C29 0.061(2) 0.051(2) 0.072(2) -0.0013(18) 0.009(2) -0.0023(19)
C31 0.0349(16) 0.0285(15) 0.0330(15) -0.0055(12) 0.0006(13) -0.0023(12)
C33 0.0354(17) 0.0268(15) 0.0450(17) -0.0044(13) -0.0015(14) -0.0069(13)
C34 0.0389(18) 0.0314(17) 0.0449(17) -0.0024(13) 0.0058(14) -0.0089(14)
C36 0.0403(18) 0.0248(15) 0.0425(17) -0.0078(13) 0.0104(14) -0.0020(13)
C37 0.0377(19) 0.0368(18) 0.060(2) -0.0094(14) 0.0068(16) -0.0072(15)
C38 0.040(2) 0.046(2) 0.087(3) -0.0136(16) 0.0147(19) -0.009(2)
C39 0.069(3) 0.037(2) 0.079(3) -0.0164(18) 0.038(2) -0.0036(18)
C40 0.082(3) 0.0318(18) 0.050(2) -0.0099(18) 0.022(2) 0.0014(15)
C41 0.055(2) 0.0265(16) 0.0410(18) -0.0078(14) 0.0061(16) 0.0010(13)
C42 0.043(2) 0.072(3) 0.064(2) -0.0095(18) -0.0069(18) -0.010(2)
C43 0.096(4) 0.098(4) 0.088(3) -0.005(3) -0.030(3) -0.035(3)
C44 0.074(3) 0.085(3) 0.080(3) 0.005(2) -0.015(2) 0.006(2)
C45 0.068(2) 0.044(2) 0.0408(18) -0.0091(17) -0.0087(17) 0.0038(15)
C46 0.092(4) 0.059(3) 0.131(4) 0.007(2) -0.034(3) 0.000(3)
C47 0.114(4) 0.096(4) 0.079(3) -0.003(3) -0.033(3) -0.027(3)
C48 0.0302(16) 0.0307(16) 0.0376(16) -0.0053(12) 0.0060(13) -0.0035(13)
C49 0.0374(17) 0.0340(17) 0.0341(16) -0.0032(13) -0.0003(13) -0.0040(13)
C50 0.049(2) 0.0353(17) 0.0363(16) -0.0063(14) 0.0060(15) 0.0006(13)
C51 0.050(2) 0.0380(19) 0.053(2) -0.0157(15) 0.0138(17) -0.0014(15)
C52 0.0389(18) 0.0437(19) 0.057(2) -0.0142(15) -0.0000(16) -0.0054(16)
C53 0.0339(17) 0.0357(17) 0.0418(17) -0.0045(13) 0.0010(14) -0.0040(13)
C54 0.0410(18) 0.048(2) 0.0386(17) -0.0078(15) -0.0042(14) 0.0024(14)
C55 0.057(2) 0.086(3) 0.066(2) -0.012(2) -0.012(2) -0.026(2)
C56 0.050(2) 0.072(3) 0.081(3) 0.009(2) -0.013(2) -0.004(2)
C57 0.0430(19) 0.052(2) 0.0450(18) -0.0111(16) -0.0072(15) 0.0006(16)
C58 0.069(3) 0.063(3) 0.060(2) -0.009(2) -0.015(2) 0.0077(19)
C59 0.091(3) 0.078(3) 0.059(2) -0.022(2) -0.023(2) -0.011(2)

loop_
_atom_type_symbol
_atom_type_description
_atom_type_scat_dispersion_real
_atom_type_scat_dispersion_imag
_atom_type_scat_source
C C 0.0033 0.0016
;
International Tables for Crystallography
(1992, Vol. C, Tables 4.2.6.8 and 6.1.1.4)
;
H H 0.0000 0.0000
;
International Tables for Crystallography
(1992, Vol. C, Table 6.1.1.4)
;
Au Au -2.0133 8.8022
;
International Tables for Crystallography
(1992, Vol. C, Tables 4.2.6.8 and 6.1.1.4)
;
Cl Cl 0.1484 0.1585
;
International Tables for Crystallography
(1992, Vol. C, Tables 4.2.6.8 and 6.1.1.4)
;
N N 0.0061 0.0033
;
International Tables for Crystallography
(1992, Vol. C, Tables 4.2.6.8 and 6.1.1.4)
;
Se Se -0.0929 2.2259
;
International Tables for Crystallography
(1992, Vol. C, Tables 4.2.6.8 and 6.1.1.4)
;

loop_
_geom_angle_atom_site_label_1
_geom_angle_atom_site_label_2
_geom_angle_atom_site_label_3
_geom_angle
_geom_angle_publ_flag
Se1 Au1 Cl1 175.64(2) yes
Se31 Au31 Cl31 175.28(3) yes
Au1 Se1 C1 102.71(9) yes
Au31 Se31 C31 104.09(9) yes
C1 N2 C3 109.4(2) yes
C1 N2 C6 129.1(2) yes
C3 N2 C6 121.1(2) yes
C1 N5 C4 109.8(3) yes
C1 N5 C18 126.9(2) yes
C4 N5 C18 122.9(2) yes
C31 N32 C33 109.8(2) yes
C31 N32 C36 127.9(2) yes
C33 N32 C36 122.3(2) yes
C31 N35 C34 109.3(2) yes
C31 N35 C48 127.2(2) yes
C34 N35 C48 123.1(2) yes
Se1 C1 N2 130.8(2) yes
Se1 C1 N5 123.2(2) yes
N2 C1 N5 106.0(2) yes
N2 C3 C4 107.4(3) yes
N5 C4 C3 107.4(2) yes
N2 C6 C7 117.7(3) yes
N2 C6 C11 118.0(3) yes
C7 C6 C11 123.8(3) yes
C6 C7 C8 116.5(3) yes
C6 C7 C12 121.9(3) yes
C8 C7 C12 121.5(3) yes
C7 C8 C9 121.1(3) yes
C8 C9 C10 120.7(3) yes
C9 C10 C11 121.1(3) yes
C6 C11 C10 116.7(3) yes
C6 C11 C15 122.9(3) yes
C10 C11 C15 120.4(3) yes
C7 C12 C13 111.4(3) yes
C7 C12 C14 112.3(3) yes
C13 C12 C14 110.2(3) yes
C11 C15 C16 111.4(3) yes
C11 C15 C17 110.8(3) yes
C16 C15 C17 111.1(3) yes
N5 C18 C19 117.3(3) yes
N5 C18 C23 118.2(3) yes
C19 C18 C23 124.4(3) yes
C18 C19 C20 116.6(3) yes
C18 C19 C24 123.3(3) yes
C20 C19 C24 120.1(3) yes
C19 C20 C21 120.5(3) yes
C20 C21 C22 121.3(3) yes
C21 C22 C23 121.3(3) yes
C18 C23 C22 116.0(3) yes
C18 C23 C27 122.9(3) yes
C22 C23 C27 121.1(3) yes
C19 C24 C25 111.3(3) yes
C19 C24 C26 111.4(3) yes
C25 C24 C26 110.4(3) yes
C23 C27 C28 111.7(3) yes
C23 C27 C29 111.0(3) yes
C28 C27 C29 110.0(3) yes
Se31 C31 N32 132.1(2) yes
Se31 C31 N35 121.7(2) yes
N32 C31 N35 106.2(2) yes
N32 C33 C34 106.9(3) yes
N35 C34 C33 107.7(3) yes
N32 C36 C37 117.8(3) yes
N32 C36 C41 117.3(3) yes
C37 C36 C41 124.8(3) yes
C36 C37 C38 116.4(3) yes
C36 C37 C42 122.7(3) yes
C38 C37 C42 120.9(3) yes
C37 C38 C39 121.0(4) yes
C38 C39 C40 121.0(4) yes
C39 C40 C41 121.4(3) yes
C36 C41 C40 115.4(3) yes
C36 C41 C45 122.8(3) yes
C40 C41 C45 121.7(3) yes
C37 C42 C43 110.5(3) yes
C37 C42 C44 112.8(3) yes
C43 C42 C44 110.9(4) yes
C41 C45 C46 111.3(3) yes
C41 C45 C47 112.8(3) yes
C46 C45 C47 109.7(3) yes
N35 C48 C49 117.2(3) yes
N35 C48 C53 118.5(2) yes
C49 C48 C53 124.2(3) yes
C48 C49 C50 116.0(3) yes
C48 C49 C54 122.6(3) yes
C50 C49 C54 121.4(3) yes
C49 C50 C51 121.5(3) yes
C50 C51 C52 120.5(3) yes
C51 C52 C53 121.1(3) yes
C48 C53 C52 116.3(3) yes
C48 C53 C57 121.6(3) yes
C52 C53 C57 122.0(3) yes
C49 C54 C55 111.7(3) yes
C49 C54 C56 111.3(3) yes
C55 C54 C56 110.4(3) yes
C53 C57 C58 111.9(3) yes
C53 C57 C59 111.4(3) yes
C58 C57 C59 110.7(3) yes
N2 C3 H3 126.301 no
C4 C3 H3 126.304 no
N5 C4 H4 126.320 no
C3 C4 H4 126.317 no
C7 C8 H8 119.453 no
C9 C8 H8 119.459 no
C8 C9 H9 119.654 no
C10 C9 H9 119.633 no
C9 C10 H10 119.435 no
C11 C10 H10 119.426 no
C7 C12 H12 107.552 no
C13 C12 H12 107.560 no
C14 C12 H12 107.557 no
C12 C13 H13A 109.463 no
C12 C13 H13B 109.468 no
C12 C13 H13C 109.470 no
H13A C13 H13B 109.477 no
H13A C13 H13C 109.469 no
H13B C13 H13C 109.481 no
C12 C14 H14A 109.470 no
C12 C14 H14B 109.470 no
C12 C14 H14C 109.469 no
H14A C14 H14B 109.473 no
H14A C14 H14C 109.476 no
H14B C14 H14C 109.468 no
C11 C15 H15 107.795 no
C16 C15 H15 107.813 no
C17 C15 H15 107.802 no
C15 C16 H16A 109.473 no
C15 C16 H16B 109.469 no
C15 C16 H16C 109.473 no
H16A C16 H16B 109.474 no
H16A C16 H16C 109.466 no
H16B C16 H16C 109.472 no
C15 C17 H17A 109.471 no
C15 C17 H17B 109.473 no
C15 C17 H17C 109.474 no
H17A C17 H17B 109.471 no
H17A C17 H17C 109.476 no
H17B C17 H17C 109.462 no
C19 C20 H20 119.736 no
C21 C20 H20 119.743 no
C20 C21 H21 119.359 no
C22 C21 H21 119.367 no
C21 C22 H22 119.363 no
C23 C22 H22 119.366 no
C19 C24 H24 107.808 no
C25 C24 H24 107.814 no
C26 C24 H24 107.806 no
C24 C25 H25A 109.469 no
C24 C25 H25B 109.473 no
C24 C25 H25C 109.477 no
H25A C25 H25B 109.460 no
H25A C25 H25C 109.471 no
H25B C25 H25C 109.478 no
C24 C26 H26A 109.473 no
C24 C26 H26B 109.471 no
C24 C26 H26C 109.473 no
H26A C26 H26B 109.473 no
H26A C26 H26C 109.465 no
H26B C26 H26C 109.472 no
C23 C27 H27 108.011 no
C28 C27 H27 108.002 no
C29 C27 H27 108.011 no
C27 C28 H28A 109.474 no
C27 C28 H28B 109.475 no
C27 C28 H28C 109.475 no
H28A C28 H28B 109.464 no
H28A C28 H28C 109.469 no
H28B C28 H28C 109.470 no
C27 C29 H29A 109.469 no
C27 C29 H29B 109.468 no
C27 C29 H29C 109.466 no
H29A C29 H29B 109.481 no
H29A C29 H29C 109.475 no
H29B C29 H29C 109.469 no
N32 C33 H33 126.549 no
C34 C33 H33 126.545 no
N35 C34 H34 126.122 no
C33 C34 H34 126.132 no
C37 C38 H38 119.493 no
C39 C38 H38 119.474 no
C38 C39 H39 119.519 no
C40 C39 H39 119.529 no
C39 C40 H40 119.314 no
C41 C40 H40 119.327 no
C37 C42 H42 107.459 no
C43 C42 H42 107.458 no
C44 C42 H42 107.465 no
C42 C43 H43A 109.477 no
C42 C43 H43B 109.472 no
C42 C43 H43C 109.472 no
H43A C43 H43B 109.473 no
H43A C43 H43C 109.469 no
H43B C43 H43C 109.465 no
C42 C44 H44A 109.469 no
C42 C44 H44B 109.473 no
C42 C44 H44C 109.468 no
H44A C44 H44B 109.477 no
H44A C44 H44C 109.467 no
H44B C44 H44C 109.473 no
C41 C45 H45 107.604 no
C46 C45 H45 107.605 no
C47 C45 H45 107.605 no
C45 C46 H46A 109.471 no
C45 C46 H46B 109.469 no
C45 C46 H46C 109.464 no
H46A C46 H46B 109.478 no
H46A C46 H46C 109.477 no
H46B C46 H46C 109.469 no
C45 C47 H47A 109.472 no
C45 C47 H47B 109.473 no
C45 C47 H47C 109.475 no
H47A C47 H47B 109.473 no
H47A C47 H47C 109.463 no
H47B C47 H47C 109.472 no
C49 C50 H50 119.251 no
C51 C50 H50 119.239 no
C50 C51 H51 119.742 no
C52 C51 H51 119.726 no
C51 C52 H52 119.447 no
C53 C52 H52 119.429 no
C49 C54 H54 107.778 no
C55 C54 H54 107.765 no
C56 C54 H54 107.779 no
C54 C55 H55A 109.476 no
C54 C55 H55B 109.470 no
C54 C55 H55C 109.480 no
H55A C55 H55B 109.467 no
H55A C55 H55C 109.469 no
H55B C55 H55C 109.464 no
C54 C56 H56A 109.471 no
C54 C56 H56B 109.470 no
C54 C56 H56C 109.481 no
H56A C56 H56B 109.463 no
H56A C56 H56C 109.468 no
H56B C56 H56C 109.474 no
C53 C57 H57 107.548 no
C58 C57 H57 107.554 no
C59 C57 H57 107.557 no
C57 C58 H58A 109.478 no
C57 C58 H58B 109.472 no
C57 C58 H58C 109.465 no
H58A C58 H58B 109.474 no
H58A C58 H58C 109.473 no
H58B C58 H58C 109.464 no
C57 C59 H59A 109.475 no
C57 C59 H59B 109.467 no
C57 C59 H59C 109.468 no
H59A C59 H59B 109.469 no
H59A C59 H59C 109.477 no
H59B C59 H59C 109.471 no

loop_
_geom_bond_atom_site_label_1
_geom_bond_atom_site_label_2
_geom_bond_distance
_geom_bond_publ_flag
Au1 Se1 2.3654(5) yes
Au1 Cl1 2.2853(8) yes
Au31 Se31 2.3557(5) yes
Au31 Cl31 2.2738(9) yes
Se1 C1 1.865(3) yes
Se31 C31 1.868(3) yes
N2 C1 1.357(4) yes
N2 C3 1.386(3) yes
N2 C6 1.443(4) yes
N5 C1 1.344(4) yes
N5 C4 1.385(4) yes
N5 C18 1.454(4) yes
N32 C31 1.345(4) yes
N32 C33 1.387(4) yes
N32 C36 1.451(4) yes
N35 C31 1.347(4) yes
N35 C34 1.385(4) yes
N35 C48 1.444(4) yes
C3 C4 1.330(5) yes
C6 C7 1.401(4) yes
C6 C11 1.395(4) yes
C7 C8 1.388(5) yes
C7 C12 1.521(4) yes
C8 C9 1.381(5) yes
C9 C10 1.374(5) yes
C10 C11 1.390(5) yes
C11 C15 1.521(4) yes
C12 C13 1.525(4) yes
C12 C14 1.527(4) yes
C15 C16 1.523(5) yes
C15 C17 1.533(5) yes
C18 C19 1.390(4) yes
C18 C23 1.395(4) yes
C19 C20 1.393(5) yes
C19 C24 1.524(5) yes
C20 C21 1.374(5) yes
C21 C22 1.367(5) yes
C22 C23 1.393(5) yes
C23 C27 1.511(4) yes
C24 C25 1.521(5) yes
C24 C26 1.515(5) yes
C27 C28 1.526(5) yes
C27 C29 1.527(4) yes
C33 C34 1.327(4) yes
C36 C37 1.382(4) yes
C36 C41 1.394(4) yes
C37 C38 1.393(5) yes
C37 C42 1.519(5) yes
C38 C39 1.364(6) yes
C39 C40 1.369(6) yes
C40 C41 1.400(5) yes
C41 C45 1.496(5) yes
C42 C43 1.530(7) yes
C42 C44 1.515(5) yes
C45 C46 1.521(5) yes
C45 C47 1.521(6) yes
C48 C49 1.398(4) yes
C48 C53 1.395(4) yes
C49 C50 1.397(4) yes
C49 C54 1.507(4) yes
C50 C51 1.366(5) yes
C51 C52 1.386(5) yes
C52 C53 1.388(5) yes
C53 C57 1.528(4) yes
C54 C55 1.518(5) yes
C54 C56 1.521(5) yes
C57 C58 1.514(5) yes
C57 C59 1.533(6) yes
C3 H3 0.950 no
C4 H4 0.950 no
C8 H8 0.950 no
C9 H9 0.950 no
C10 H10 0.950 no
C12 H12 1.000 no
C13 H13A 0.980 no
C13 H13B 0.980 no
C13 H13C 0.980 no
C14 H14A 0.980 no
C14 H14B 0.980 no
C14 H14C 0.980 no
C15 H15 1.000 no
C16 H16A 0.980 no
C16 H16B 0.980 no
C16 H16C 0.980 no
C17 H17A 0.980 no
C17 H17B 0.980 no
C17 H17C 0.980 no
C20 H20 0.950 no
C21 H21 0.950 no
C22 H22 0.950 no
C24 H24 1.000 no
C25 H25A 0.980 no
C25 H25B 0.980 no
C25 H25C 0.980 no
C26 H26A 0.980 no
C26 H26B 0.980 no
C26 H26C 0.980 no
C27 H27 1.000 no
C28 H28A 0.980 no
C28 H28B 0.980 no
C28 H28C 0.980 no
C29 H29A 0.980 no
C29 H29B 0.980 no
C29 H29C 0.980 no
C33 H33 0.950 no
C34 H34 0.950 no
C38 H38 0.950 no
C39 H39 0.950 no
C40 H40 0.950 no
C42 H42 1.000 no
C43 H43A 0.980 no
C43 H43B 0.980 no
C43 H43C 0.980 no
C44 H44A 0.980 no
C44 H44B 0.980 no
C44 H44C 0.980 no
C45 H45 1.000 no
C46 H46A 0.980 no
C46 H46B 0.980 no
C46 H46C 0.980 no
C47 H47A 0.980 no
C47 H47B 0.980 no
C47 H47C 0.980 no
C50 H50 0.950 no
C51 H51 0.950 no
C52 H52 0.950 no
C54 H54 1.000 no
C55 H55A 0.980 no
C55 H55B 0.980 no
C55 H55C 0.980 no
C56 H56A 0.980 no
C56 H56B 0.980 no
C56 H56C 0.980 no
C57 H57 1.000 no
C58 H58A 0.980 no
C58 H58B 0.980 no
C58 H58C 0.980 no
C59 H59A 0.980 no
C59 H59B 0.980 no
C59 H59C 0.980 no

loop_
_geom_contact_atom_site_label_1
_geom_contact_atom_site_label_2
_geom_contact_distance
_geom_contact_publ_flag
_geom_contact_site_symmetry_2
Au1 N2 3.518(2) no .
Au1 C6 3.060(3) no .
Au1 C7 3.343(3) no .
Au1 C11 3.399(3) no .
Au31 N32 3.594(2) no .
Au31 C36 3.125(3) no .
Au31 C37 3.344(3) no .
Au31 C41 3.431(3) no .
Se1 C6 3.504(3) no .
Se1 C18 3.268(3) no .
Se31 C36 3.497(3) no .
Se31 C48 3.236(3) no .
N2 C12 2.880(4) no .
N2 C13 3.538(5) no .
N2 C15 2.908(4) no .
N2 C18 3.574(4) no .
N5 C6 3.571(4) no .
N5 C24 2.896(4) no .
N5 C27 2.907(4) no .
N32 C42 2.880(4) no .
N32 C45 2.869(4) no .
N32 C48 3.562(4) no .
N35 C36 3.574(4) no .
N35 C54 2.877(4) no .
N35 C57 2.894(4) no .
N35 C58 3.438(5) no .
C1 C7 3.292(4) no .
C1 C11 3.491(4) no .
C1 C12 3.325(4) no .
C1 C19 3.322(4) no .
C1 C23 3.384(4) no .
C1 C24 3.466(4) no .
C1 C27 3.565(4) no .
C3 C7 3.321(4) no .
C3 C11 3.209(4) no .
C3 C12 3.583(4) no .
C3 C15 3.423(4) no .
C3 C18 3.576(4) no .
C4 C6 3.556(4) no .
C4 C19 3.259(5) no .
C4 C23 3.345(5) no .
C4 C24 3.448(5) no .
C6 C9 2.728(5) no .
C6 C13 3.414(5) no .
C6 C16 3.572(5) no .
C7 C10 2.800(4) no .
C8 C11 2.798(4) no .
C8 C13 3.303(5) no .
C8 C14 2.973(5) no .
C10 C16 3.131(5) no .
C10 C17 3.054(5) no .
C18 C21 2.715(5) no .
C18 C25 3.592(5) no .
C18 C29 3.598(5) no .
C19 C22 2.792(5) no .
C20 C23 2.803(5) no .
C20 C25 3.108(6) no .
C20 C26 3.076(6) no .
C22 C28 3.116(5) no .
C22 C29 3.077(5) no .
C31 C37 3.391(5) no .
C31 C41 3.316(4) no .
C31 C42 3.596(5) no .
C31 C45 3.457(4) no .
C31 C49 3.341(4) no .
C31 C53 3.357(4) no .
C31 C54 3.463(4) no .
C31 C57 3.472(5) no .
C33 C37 3.247(4) no .
C33 C41 3.334(4) no .
C33 C42 3.396(4) no .
C33 C45 3.537(4) no .
C33 C48 3.571(4) no .
C34 C36 3.567(4) no .
C34 C49 3.241(4) no .
C34 C53 3.372(5) no .
C34 C54 3.429(4) no .
C36 C39 2.712(5) no .
C36 C43 3.497(6) no .
C36 C46 3.471(6) no .
C37 C40 2.786(5) no .
C38 C41 2.799(5) no .
C38 C43 3.177(6) no .
C38 C44 3.053(6) no .
C40 C46 3.190(6) no .
C40 C47 3.040(7) no .
C48 C51 2.724(4) no .
C48 C56 3.552(5) no .
C48 C58 3.371(5) no .
C49 C52 2.801(5) no .
C50 C53 2.797(4) no .
C50 C55 3.074(6) no .
C50 C56 3.130(5) no .
C52 C58 3.381(5) no .
C52 C59 2.929(5) no .
Cl1 C33 3.504(3) no 1_455
Cl31 C3 3.281(3) no 1_565
Cl31 C4 3.372(3) no 1_565
Cl31 C40 3.523(3) no 2_667
C3 Cl31 3.281(3) no 1_545
C4 Cl31 3.372(3) no 1_545
C8 C51 3.360(4) no 1_445
C8 C52 3.531(4) no 1_445
C21 C39 3.543(5) no .
C22 C39 3.443(5) no .
C33 Cl1 3.504(3) no 1_655
C39 C21 3.543(5) no .
C39 C22 3.443(5) no .
C40 Cl31 3.523(3) no 2_667
C51 C8 3.360(4) no 1_665
C52 C8 3.531(4) no 1_665
Au1 H14A 3.4963 no .
Au1 H17B 3.1119 no .
Au31 H44A 3.1849 no .
Au31 H47B 3.5270 no .
Se1 H12 3.1706 no .
Se1 H26B 3.5491 no .
Se1 H27 3.5764 no .
Se1 H29A 3.4232 no .
Se31 H45 3.5549 no .
Se31 H56B 3.3612 no .
Se31 H57 3.0972 no .
Cl1 H17B 3.5290 no .
N2 H4 3.1110 no .
N2 H12 2.4606 no .
N2 H13C 3.1136 no .
N2 H15 2.4203 no .
N2 H16A 3.5769 no .
N2 H24 3.2915 no .
N2 H27 3.5956 no .
N5 H3 3.1104 no .
N5 H12 3.2859 no .
N5 H24 2.3960 no .
N5 H27 2.4055 no .
N32 H34 3.1035 no .
N32 H42 2.3835 no .
N32 H43B 3.4732 no .
N32 H45 2.3771 no .
N32 H46A 3.4328 no .
N32 H54 3.3104 no .
N35 H33 3.1135 no .
N35 H42 3.4782 no .
N35 H45 3.3780 no .
N35 H54 2.3676 no .
N35 H57 2.5311 no .
N35 H58C 2.9579 no .
C1 H3 3.1526 no .
C1 H4 3.1466 no .
C1 H12 2.5476 no .
C1 H15 3.0286 no .
C1 H24 2.7559 no .
C1 H27 2.8659 no .
C3 H12 3.2218 no .
C3 H13C 2.9260 no .
C3 H15 2.8807 no .
C3 H16A 3.2609 no .
C3 H24 3.3452 no .
C4 H15 3.5998 no .
C4 H24 2.8385 no .
C4 H25A 3.4884 no .
C4 H27 3.0245 no .
C6 H3 2.7361 no .
C6 H8 3.2376 no .
C6 H10 3.2347 no .
C6 H12 2.6080 no .
C6 H13C 3.2075 no .
C6 H15 2.5950 no .
C6 H16A 3.4883 no .
C6 H17B 3.5479 no .
C7 H3 3.5119 no .
C7 H9 3.2632 no .
C7 H13A 3.3565 no .
C7 H13B 2.7348 no .
C7 H13C 2.6868 no .
C7 H14A 2.6795 no .
C7 H14B 2.7783 no .
C7 H14C 3.3647 no .
C8 H10 3.2468 no .
C8 H12 3.3018 no .
C8 H13B 3.0993 no .
C8 H14A 3.0434 no .
C8 H14B 2.7836 no .
C10 H8 3.2459 no .
C10 H15 3.3199 no .
C10 H16A 3.4565 no .
C10 H16B 2.8304 no .
C10 H17A 2.7875 no .
C10 H17B 3.2768 no .
C11 H3 3.2597 no .
C11 H9 3.2604 no .
C11 H16A 2.7323 no .
C11 H16B 2.6821 no .
C11 H16C 3.3537 no .
C11 H17A 2.7210 no .
C11 H17B 2.6885 no .
C11 H17C 3.3548 no .
C12 H8 2.6918 no .
C12 H24 3.2580 no .
C13 H8 3.3252 no .
C13 H14A 3.3481 no .
C13 H14B 2.6768 no .
C13 H14C 2.7063 no .
C13 H24 3.3592 no .
C14 H8 2.6917 no .
C14 H13A 2.6758 no .
C14 H13B 2.7067 no .
C14 H13C 3.3483 no .
C15 H3 3.5027 no .
C15 H10 2.6711 no .
C16 H3 3.5740 no .
C16 H10 2.9992 no .
C16 H17A 2.7288 no .
C16 H17B 3.3610 no .
C16 H17C 2.6977 no .
C17 H10 2.8976 no .
C17 H16A 3.3599 no .
C17 H16B 2.7667 no .
C17 H16C 2.6576 no .
C18 H4 2.7771 no .
C18 H20 3.2347 no .
C18 H22 3.2303 no .
C18 H24 2.6013 no .
C18 H25A 3.4749 no .
C18 H26B 3.5029 no .
C18 H27 2.5876 no .
C18 H28B 3.5190 no .
C18 H29A 3.5048 no .
C19 H4 3.4135 no .
C19 H21 3.2562 no .
C19 H25A 2.6683 no .
C19 H25B 2.7480 no .
C19 H25C 3.3546 no .
C19 H26A 2.7511 no .
C19 H26B 2.6593 no .
C19 H26C 3.3509 no .
C20 H22 3.2391 no .
C20 H24 3.3242 no .
C20 H25A 3.3192 no .
C20 H25B 2.8745 no .
C20 H26A 2.8478 no .
C20 H26B 3.2607 no .
C22 H20 3.2404 no .
C22 H27 3.3228 no .
C22 H28A 2.8440 no .
C22 H28B 3.3841 no .
C22 H29A 3.3077 no .
C22 H29B 2.8147 no .
C23 H4 3.4795 no .
C23 H21 3.2567 no .
C23 H28A 2.7113 no .
C23 H28B 2.7067 no .
C23 H28C 3.3510 no .
C23 H29A 2.6811 no .
C23 H29B 2.7138 no .
C23 H29C 3.3441 no .
C24 H12 3.3084 no .
C24 H20 2.6755 no .
C25 H20 2.9812 no .
C25 H26A 2.6692 no .
C25 H26B 3.3393 no .
C25 H26C 2.6983 no .
C26 H12 3.5318 no .
C26 H20 2.9184 no .
C26 H25A 3.3384 no .
C26 H25B 2.6773 no .
C26 H25C 2.6931 no .
C27 H22 2.6798 no .
C28 H22 2.9749 no .
C28 H29A 3.3472 no .
C28 H29B 2.7028 no .
C28 H29C 2.6750 no .
C29 H22 2.9363 no .
C29 H28A 2.7144 no .
C29 H28B 3.3469 no .
C29 H28C 2.6637 no .
C31 H33 3.1489 no .
C31 H34 3.1417 no .
C31 H42 2.8761 no .
C31 H45 2.7120 no .
C31 H54 2.7622 no .
C31 H57 2.7513 no .
C33 H42 2.8301 no .
C33 H43B 3.1617 no .
C33 H45 2.9984 no .
C33 H46A 3.2905 no .
C33 H54 3.3352 no .
C34 H42 3.4521 no .
C34 H45 3.5407 no .
C34 H54 2.7882 no .
C34 H57 3.4005 no .
C34 H58C 2.8653 no .
C36 H33 2.7667 no .
C36 H38 3.2237 no .
C36 H40 3.2287 no .
C36 H42 2.5803 no .
C36 H43B 3.3596 no .
C36 H45 2.5748 no .
C36 H46A 3.3004 no .
C37 H33 3.3590 no .
C37 H39 3.2532 no .
C37 H43A 2.6955 no .
C37 H43B 2.6979 no .
C37 H43C 3.3488 no .
C37 H44A 2.6932 no .
C37 H44B 2.7583 no .
C37 H44C 3.3615 no .
C38 H40 3.2285 no .
C38 H42 3.3186 no .
C38 H43A 2.9090 no .
C38 H43B 3.4812 no .
C38 H44A 3.2252 no .
C38 H44B 2.8207 no .
C40 H38 3.2300 no .
C40 H45 3.3137 no .
C40 H46A 3.4454 no .
C40 H46B 2.9643 no .
C40 H47A 2.7959 no .
C40 H47B 3.2220 no .
C41 H33 3.5085 no .
C41 H39 3.2667 no .
C41 H46A 2.6569 no .
C41 H46B 2.7210 no .
C41 H46C 3.3289 no .
C41 H47A 2.7369 no .
C41 H47B 2.6936 no .
C41 H47C 3.3453 no .
C42 H33 3.5423 no .
C42 H38 2.6831 no .
C43 H33 3.5445 no .
C43 H38 3.1073 no .
C43 H44A 3.3522 no .
C43 H44B 2.6971 no .
C43 H44C 2.6968 no .
C44 H38 2.8535 no .
C44 H43A 2.7457 no .
C44 H43B 3.3471 no .
C44 H43C 2.6577 no .
C45 H40 2.6890 no .
C46 H40 3.1532 no .
C46 H47A 2.6875 no .
C46 H47B 3.3353 no .
C46 H47C 2.6629 no .
C47 H40 2.8209 no .
C47 H46A 3.3354 no .
C47 H46B 2.6832 no .
C47 H46C 2.6667 no .
C48 H34 2.7710 no .
C48 H50 3.2347 no .
C48 H52 3.2298 no .
C48 H54 2.5773 no .
C48 H55A 3.5409 no .
C48 H56B 3.4201 no .
C48 H57 2.6216 no .
C48 H58C 3.1932 no .
C49 H34 3.3756 no .
C49 H51 3.2629 no .
C49 H55A 2.6593 no .
C49 H55B 2.7407 no .
C49 H55C 3.3399 no .
C49 H56A 2.7303 no .
C49 H56B 2.6594 no .
C49 H56C 3.3380 no .
C50 H52 3.2396 no .
C50 H54 3.3232 no .
C50 H55A 3.2547 no .
C50 H55B 2.8447 no .
C50 H56A 2.8971 no .
C50 H56B 3.3530 no .
C52 H50 3.2412 no .
C52 H57 3.2915 no .
C52 H58B 3.1600 no .
C52 H59A 2.7989 no .
C52 H59C 2.9036 no .
C53 H34 3.5319 no .
C53 H51 3.2670 no .
C53 H58A 3.3596 no .
C53 H58B 2.6843 no .
C53 H58C 2.7428 no .
C53 H59A 2.8000 no .
C53 H59B 3.3627 no .
C53 H59C 2.6487 no .
C54 H50 2.6850 no .
C55 H50 2.9077 no .
C55 H56A 2.6830 no .
C55 H56B 3.3396 no .
C55 H56C 2.6874 no .
C56 H50 3.0255 no .
C56 H55A 3.3401 no .
C56 H55B 2.6749 no .
C56 H55C 2.6941 no .
C57 H52 2.7062 no .
C58 H52 3.4172 no .
C58 H59A 2.6625 no .
C58 H59B 2.7398 no .
C58 H59C 3.3476 no .
C59 H52 2.6372 no .
C59 H58A 2.6324 no .
C59 H58B 2.7636 no .
C59 H58C 3.3483 no .
H3 H4 2.4548 no .
H3 H13C 2.8845 no .
H3 H15 3.1591 no .
H3 H16A 2.8220 no .
H4 H24 3.2539 no .
H4 H25A 3.2096 no .
H4 H27 3.3936 no .
H4 H28B 3.3921 no .
H8 H9 2.3183 no .
H8 H12 3.5874 no .
H8 H13B 2.9301 no .
H8 H14A 2.8460 no .
H8 H14B 2.2155 no .
H9 H10 2.3106 no .
H10 H16A 3.5051 no .
H10 H16B 2.4601 no .
H10 H17A 2.3603 no .
H10 H17B 3.2953 no .
H12 H13A 2.3440 no .
H12 H13B 2.8570 no .
H12 H13C 2.3548 no .
H12 H14A 2.3796 no .
H12 H14B 2.8569 no .
H12 H14C 2.3228 no .
H12 H24 2.4139 no .
H12 H26B 3.3695 no .
H12 H26C 3.3273 no .
H13A H14A 3.5787 no .
H13A H14B 2.9316 no .
H13A H14C 2.5103 no .
H13A H24 3.0892 no .
H13A H25C 3.2893 no .
H13A H26C 3.4192 no .
H13B H14A 3.5874 no .
H13B H14B 2.5118 no .
H13B H14C 3.0216 no .
H13C H14B 3.5800 no .
H13C H14C 3.5870 no .
H13C H24 3.2105 no .
H14C H26C 3.2665 no .
H15 H16A 2.3210 no .
H15 H16B 2.8561 no .
H15 H16C 2.3816 no .
H15 H17A 2.8651 no .
H15 H17B 2.3596 no .
H15 H17C 2.3604 no .
H15 H27 3.4305 no .
H16A H17C 3.5620 no .
H16B H17A 2.6157 no .
H16B H17C 3.0579 no .
H16C H17A 2.9415 no .
H16C H17B 3.5535 no .
H16C H17C 2.4650 no .
H20 H21 2.3112 no .
H20 H25A 3.3716 no .
H20 H25B 2.4813 no .
H20 H26A 2.4116 no .
H20 H26B 3.2697 no .
H21 H22 2.2988 no .
H22 H28A 2.4450 no .
H22 H28B 3.4168 no .
H22 H29A 3.3421 no .
H22 H29B 2.4061 no .
H24 H25A 2.3695 no .
H24 H25B 2.8558 no .
H24 H25C 2.3299 no .
H24 H26A 2.8509 no .
H24 H26B 2.3691 no .
H24 H26C 2.3194 no .
H25A H26A 3.5606 no .
H25A H26C 3.5899 no .
H25B H26A 2.4801 no .
H25B H26B 3.5642 no .
H25B H26C 2.9817 no .
H25C H26A 2.9619 no .
H25C H26B 3.5900 no .
H25C H26C 2.5283 no .
H27 H28A 2.8617 no .
H27 H28B 2.3506 no .
H27 H28C 2.3626 no .
H27 H29A 2.3601 no .
H27 H29B 2.8624 no .
H27 H29C 2.3548 no .
H28A H29B 2.5494 no .
H28A H29C 2.9910 no .
H28B H29C 3.5585 no .
H28C H29A 3.5560 no .
H28C H29B 2.9569 no .
H28C H29C 2.4650 no .
H33 H34 2.4530 no .
H33 H42 3.1729 no .
H33 H43B 2.7649 no .
H33 H45 3.4422 no .
H33 H46A 3.0460 no .
H34 H54 3.1763 no .
H34 H55A 3.3046 no .
H34 H58C 2.8281 no .
H38 H39 2.2996 no .
H38 H43A 2.6135 no .
H38 H44A 3.1692 no .
H38 H44B 2.3348 no .
H39 H40 2.3024 no .
H40 H46B 2.6949 no .
H40 H47A 2.2891 no .
H40 H47B 3.1305 no .
H42 H43A 2.8596 no .
H42 H43B 2.3349 no .
H42 H43C 2.3711 no .
H42 H44A 2.3546 no .
H42 H44B 2.8479 no .
H42 H44C 2.3227 no .
H42 H54 2.7340 no .
H43A H44B 2.5720 no .
H43A H44C 3.0521 no .
H43B H44C 3.5622 no .
H43C H44A 3.5606 no .
H43C H44B 2.9205 no .
H43C H44C 2.4769 no .
H45 H46A 2.3582 no .
H45 H46B 2.8540 no .
H45 H46C 2.3343 no .
H45 H47A 2.8545 no .
H45 H47B 2.3555 no .
H45 H47C 2.3379 no .
H45 H57 2.9503 no .
H46A H47A 3.5820 no .
H46A H47C 3.5556 no .
H46B H47A 2.5124 no .
H46B H47B 3.5806 no .
H46B H47C 2.9540 no .
H46C H47A 2.9661 no .
H46C H47B 3.5563 no .
H46C H47C 2.4682 no .
H50 H51 2.3017 no .
H50 H55A 3.2476 no .
H50 H55B 2.3972 no .
H50 H56A 2.5322 no .
H50 H56B 3.4312 no .
H51 H52 2.3241 no .
H52 H57 3.5775 no .
H52 H58B 3.0425 no .
H52 H59A 2.2240 no .
H52 H59B 3.5893 no .
H52 H59C 2.6807 no .
H54 H55A 2.3676 no .
H54 H55B 2.8526 no .
H54 H55C 2.3244 no .
H54 H56A 2.8552 no .
H54 H56B 2.3645 no .
H54 H56C 2.3326 no .
H55A H56A 3.5709 no .
H55A H56C 3.5835 no .
H55B H56A 2.4916 no .
H55B H56B 3.5681 no .
H55B H56C 2.9609 no .
H55C H56A 2.9829 no .
H55C H56B 3.5845 no .
H55C H56C 2.5170 no .
H57 H58A 2.3749 no .
H57 H58B 2.8467 no .
H57 H58C 2.3050 no .
H57 H59A 2.8602 no .
H57 H59B 2.3131 no .
H57 H59C 2.4035 no .
H58A H59A 2.8269 no .
H58A H59B 2.5035 no .
H58A H59C 3.5541 no .
H58B H59A 2.5610 no .
H58B H59B 3.1382 no .
H58C H59A 3.5888 no .
H58C H59B 3.5829 no .
Au1 H33 3.2097 no 1_455
Au1 H34 3.4054 no 1_455
Au1 H50 2.9305 no 2_666
Au31 H4 3.5878 no 1_565
Au31 H25A 3.4796 no 1_565
Au31 H28A 3.2463 no 2_667
Au31 H29B 3.5052 no 2_667
Se1 H55B 3.4149 no 2_666
Se1 H58C 3.5497 no 1_455
Se31 H10 3.5906 no 1_665
Se31 H25A 3.4403 no 1_565
Cl1 H14B 3.1917 no 2_556
Cl1 H20 3.0002 no 1_455
Cl1 H25B 3.5875 no 1_455
Cl1 H26A 3.3486 no 1_455
Cl1 H33 2.6570 no 1_455
Cl1 H43B 3.5930 no 1_455
Cl1 H50 3.5328 no 2_666
Cl1 H51 2.8998 no 2_666
Cl31 H3 2.6872 no 1_565
Cl31 H4 2.8892 no 1_565
Cl31 H22 3.0323 no 2_667
Cl31 H28A 3.4954 no 2_667
Cl31 H40 2.6857 no 2_667
Cl31 H59A 3.5046 no 1_455
C4 H28A 3.2040 no 2_657
C6 H59C 3.5518 no 1_445
C8 H14A 3.3074 no 2_556
C8 H14B 3.2462 no 2_556
C8 H51 3.3315 no 1_445
C8 H52 3.5718 no 1_445
C9 H14A 3.3347 no 2_556
C9 H14B 3.2194 no 2_556
C9 H25B 3.2406 no 1_455
C9 H59C 3.5627 no 1_445
C10 H25B 3.0532 no 1_455
C10 H59C 3.2600 no 1_445
C11 H59C 3.2855 no 1_445
C13 H44A 3.5248 no 1_545
C13 H51 3.5328 no 1_445
C13 H52 3.2762 no 1_445
C14 H8 3.2662 no 2_556
C14 H9 3.0724 no 2_556
C14 H56A 3.3055 no 2_666
C15 H16C 3.5332 no 2_557
C16 H17C 3.2627 no 2_557
C16 H28C 3.3666 no 2_557
C16 H29C 3.2328 no 2_557
C16 H46C 3.5313 no 2_657
C16 H59C 3.3997 no 1_445
C17 H16C 3.3168 no 2_557
C17 H21 3.5740 no 1_455
C17 H28C 3.3462 no 2_557
C17 H46A 3.5237 no 1_455
C18 H28B 3.3338 no 2_657
C19 H28B 3.5584 no 2_657
C20 H17A 3.2518 no 1_655
C21 H17A 3.4286 no 1_655
C21 H28B 3.5039 no 2_657
C22 H28B 3.3200 no 2_657
C22 H39 3.3105 no .
C23 H28B 3.2486 no 2_657
C25 H9 3.4724 no 1_655
C25 H10 3.1627 no 1_655
C26 H56C 3.3606 no 2_666
C28 H4 3.0645 no 2_657
C28 H16B 3.5225 no 2_557
C28 H17A 3.3237 no 2_557
C28 H25A 3.4308 no 2_657
C29 H16B 3.4713 no 2_557
C29 H47B 2.9428 no 2_667
C34 H50 3.4813 no 2_766
C34 H55A 3.5985 no 2_766
C34 H55B 3.4381 no 2_766
C38 H58B 3.5017 no 1_455
C39 H21 3.2759 no .
C39 H22 3.0831 no .
C39 H40 3.1367 no 2_667
C39 H47A 3.4462 no 2_667
C40 H21 3.0833 no .
C40 H22 3.3253 no .
C40 H39 3.2723 no 2_667
C40 H40 3.4113 no 2_667
C41 H21 3.2801 no .
C43 H55C 3.2698 no 2_666
C44 H52 3.2269 no 1_455
C44 H58B 3.5410 no 1_455
C44 H59A 3.4898 no 1_455
C46 H16A 3.4178 no 2_657
C46 H17B 3.5674 no 1_655
C46 H21 3.3556 no .
C47 H29B 3.2484 no 2_667
C47 H39 3.3011 no 2_667
C47 H58A 3.5473 no 2_767
C47 H59B 3.1935 no 2_767
C48 H55A 3.0743 no 2_766
C49 H34 3.5902 no 2_766
C49 H55A 3.3124 no 2_766
C50 H8 3.4406 no 1_665
C50 H9 3.5524 no 1_665
C50 H14A 3.5099 no 2_666
C50 H34 2.9044 no 2_766
C50 H55A 3.3382 no 2_766
C51 H8 2.9397 no 1_665
C51 H13B 3.1605 no 1_665
C51 H34 3.4212 no 2_766
C51 H55A 3.1853 no 2_766
C52 H8 3.4717 no 1_665
C52 H13B 3.1883 no 1_665
C52 H44B 3.3474 no 1_655
C52 H55A 3.0527 no 2_766
C53 H55A 3.0269 no 2_766
C55 H34 3.2162 no 2_766
C55 H58B 3.1460 no 2_766
C55 H58C 3.3490 no 2_766
C56 H14A 3.5712 no 2_666
C56 H14C 3.5713 no 2_666
C56 H26B 3.2232 no 2_666
C58 H38 3.1751 no 1_655
C58 H44B 3.4566 no 1_655
C58 H55A 3.5873 no 2_766
C58 H55B 3.2777 no 2_766
C58 H55C 3.5631 no 2_766
C59 H3 3.4122 no 1_665
C59 H16A 3.4089 no 1_665
C59 H47A 3.4865 no 2_767
H3 Cl31 2.6872 no 1_545
H3 C59 3.4122 no 1_445
H3 H59A 3.1267 no 1_445
H3 H59B 3.5111 no 1_445
H3 H59C 3.0528 no 1_445
H4 Au31 3.5878 no 1_545
H4 Cl31 2.8892 no 1_545
H4 C28 3.0645 no 2_657
H4 H22 3.2317 no 2_657
H4 H28A 2.2927 no 2_657
H4 H28B 3.0173 no 2_657
H8 C14 3.2662 no 2_556
H8 C50 3.4406 no 1_445
H8 C51 2.9397 no 1_445
H8 C52 3.4717 no 1_445
H8 H8 3.1649 no 2_556
H8 H14A 2.7081 no 2_556
H8 H14B 2.9343 no 2_556
H8 H50 3.5548 no 1_445
H8 H51 2.7530 no 1_445
H9 C14 3.0724 no 2_556
H9 C25 3.4724 no 1_455
H9 C50 3.5524 no 1_445
H9 H14A 2.7735 no 2_556
H9 H14B 2.9013 no 2_556
H9 H14C 3.0222 no 2_556
H9 H25B 2.8849 no 1_455
H9 H25C 3.2751 no 1_455
H9 H56B 3.2004 no 1_445
H10 Se31 3.5906 no 1_445
H10 C25 3.1627 no 1_455
H10 H25A 3.0015 no 1_455
H10 H25B 2.5220 no 1_455
H10 H25C 3.5637 no 1_455
H10 H28C 3.1581 no 2_557
H10 H59C 3.5545 no 1_445
H13A H26C 3.3076 no 2_656
H13A H44A 3.5995 no 1_545
H13B C51 3.1605 no 1_445
H13B C52 3.1883 no 1_445
H13B H44A 3.4377 no 1_545
H13B H44C 3.4787 no 1_545
H13B H51 2.5791 no 1_445
H13B H52 2.6158 no 1_445
H13C H44A 2.9919 no 1_545
H13C H52 3.0862 no 1_445
H13C H59A 3.5823 no 1_445
H14A C8 3.3074 no 2_556
H14A C9 3.3347 no 2_556
H14A C50 3.5099 no 2_666
H14A C56 3.5712 no 2_666
H14A H8 2.7081 no 2_556
H14A H9 2.7735 no 2_556
H14A H50 3.0696 no 2_666
H14A H56A 2.7872 no 2_666
H14A H56B 3.5059 no 2_666
H14B Cl1 3.1917 no 2_556
H14B C8 3.2462 no 2_556
H14B C9 3.2194 no 2_556
H14B H8 2.9343 no 2_556
H14B H9 2.9013 no 2_556
H14B H51 3.3679 no 1_445
H14C C56 3.5713 no 2_666
H14C H9 3.0222 no 2_556
H14C H25B 3.5157 no 2_656
H14C H25C 3.2177 no 2_656
H14C H26A 3.5265 no 2_656
H14C H26C 3.2580 no 2_656
H14C H56A 2.9843 no 2_666
H14C H56B 3.2984 no 2_666
H15 H16C 2.9595 no 2_557
H15 H17C 3.1406 no 2_557
H16A C46 3.4178 no 2_657
H16A C59 3.4089 no 1_445
H16A H17C 3.2304 no 2_557
H16A H46B 2.9023 no 2_657
H16A H46C 3.0855 no 2_657
H16A H59B 3.1059 no 1_445
H16A H59C 2.8365 no 1_445
H16B C28 3.5225 no 2_557
H16B C29 3.4713 no 2_557
H16B H27 3.5046 no 2_557
H16B H28C 2.6598 no 2_557
H16B H29C 2.5921 no 2_557
H16B H59C 3.2014 no 1_445
H16C C15 3.5332 no 2_557
H16C C17 3.3168 no 2_557
H16C H15 2.9595 no 2_557
H16C H16C 3.4601 no 2_557
H16C H17B 3.4728 no 2_557
H16C H17C 2.6270 no 2_557
H16C H27 3.1595 no 2_557
H16C H28C 3.3616 no 2_557
H16C H29C 3.0639 no 2_557
H16C H46B 3.5801 no 2_657
H16C H46C 3.2962 no 2_657
H17A C20 3.2518 no 1_455
H17A C21 3.4286 no 1_455
H17A C28 3.3237 no 2_557
H17A H20 3.0377 no 1_455
H17A H21 3.3282 no 1_455
H17A H25B 3.3744 no 1_455
H17A H28B 3.2394 no 2_557
H17A H28C 2.5734 no 2_557
H17B C46 3.5674 no 1_455
H17B H16C 3.4728 no 2_557
H17B H20 3.3402 no 1_455
H17B H21 3.2720 no 1_455
H17B H46A 2.7954 no 1_455
H17C C16 3.2627 no 2_557
H17C H15 3.1406 no 2_557
H17C H16A 3.2304 no 2_557
H17C H16C 2.6270 no 2_557
H17C H21 3.5370 no 1_455
H17C H28C 3.4264 no 2_557
H17C H46A 3.3927 no 1_455
H17C H46B 3.5567 no 1_455
H20 Cl1 3.0002 no 1_655
H20 H17A 3.0377 no 1_655
H20 H17B 3.3402 no 1_655
H20 H43B 3.3426 no .
H21 C17 3.5740 no 1_655
H21 C39 3.2759 no .
H21 C40 3.0833 no .
H21 C41 3.2801 no .
H21 C46 3.3556 no .
H21 H17A 3.3282 no 1_655
H21 H17B 3.2720 no 1_655
H21 H17C 3.5370 no 1_655
H21 H40 3.3707 no .
H21 H46A 2.8684 no .
H21 H46B 3.0596 no .
H22 Cl31 3.0323 no 2_667
H22 C39 3.0831 no .
H22 C40 3.3253 no .
H22 H4 3.2317 no 2_657
H22 H39 2.8228 no .
H22 H40 3.2407 no .
H25A Au31 3.4796 no 1_545
H25A Se31 3.4403 no 1_545
H25A C28 3.4308 no 2_657
H25A H10 3.0015 no 1_655
H25A H28A 3.1335 no 2_657
H25A H28C 3.0263 no 2_657
H25B Cl1 3.5875 no 1_655
H25B C9 3.2406 no 1_655
H25B C10 3.0532 no 1_655
H25B H9 2.8849 no 1_655
H25B H10 2.5220 no 1_655
H25B H14C 3.5157 no 2_656
H25B H17A 3.3744 no 1_655
H25C H9 3.2751 no 1_655
H25C H10 3.5637 no 1_655
H25C H14C 3.2177 no 2_656
H25C H56B 3.0356 no 1_545
H26A Cl1 3.3486 no 1_655
H26A H14C 3.5265 no 2_656
H26A H43B 3.2207 no .
H26A H56C 3.5890 no 2_666
H26B C56 3.2232 no 2_666
H26B H43A 3.2733 no .
H26B H43B 3.5989 no .
H26B H56A 2.8762 no 2_666
H26B H56C 2.6947 no 2_666
H26C H13A 3.3076 no 2_656
H26C H14C 3.2580 no 2_656
H26C H26C 3.5621 no 2_656
H26C H56A 3.4964 no 2_666
H26C H56C 3.3236 no 2_666
H27 H16B 3.5046 no 2_557
H27 H16C 3.1595 no 2_557
H28A Au31 3.2463 no 2_667
H28A Cl31 3.4954 no 2_667
H28A C4 3.2040 no 2_657
H28A H4 2.2927 no 2_657
H28A H25A 3.1335 no 2_657
H28B C18 3.3338 no 2_657
H28B C19 3.5584 no 2_657
H28B C21 3.5039 no 2_657
H28B C22 3.3200 no 2_657
H28B C23 3.2486 no 2_657
H28B H4 3.0173 no 2_657
H28B H17A 3.2394 no 2_557
H28B H28B 2.9672 no 2_657
H28C C16 3.3666 no 2_557
H28C C17 3.3462 no 2_557
H28C H10 3.1581 no 2_557
H28C H16B 2.6598 no 2_557
H28C H16C 3.3616 no 2_557
H28C H17A 2.5734 no 2_557
H28C H17C 3.4264 no 2_557
H28C H25A 3.0263 no 2_657
H29A H39 3.5747 no .
H29A H47B 3.1361 no 2_667
H29A H58A 2.9753 no 1_455
H29B Au31 3.5052 no 2_667
H29B C47 3.2484 no 2_667
H29B H39 2.8299 no .
H29B H47A 3.4161 no 2_667
H29B H47B 2.3705 no 2_667
H29C C16 3.2328 no 2_557
H29C H16B 2.5921 no 2_557
H29C H16C 3.0639 no 2_557
H29C H46C 3.3447 no 1_455
H29C H47B 2.8748 no 2_667
H33 Au1 3.2097 no 1_655
H33 Cl1 2.6570 no 1_655
H34 Au1 3.4054 no 1_655
H34 C49 3.5902 no 2_766
H34 C50 2.9044 no 2_766
H34 C51 3.4212 no 2_766
H34 C55 3.2162 no 2_766
H34 H50 2.5681 no 2_766
H34 H51 3.4415 no 2_766
H34 H55A 2.9477 no 2_766
H34 H55B 2.6457 no 2_766
H38 C58 3.1751 no 1_455
H38 H58A 2.9289 no 1_455
H38 H58B 2.5551 no 1_455
H38 H59A 3.2091 no 1_455
H39 C22 3.3105 no .
H39 C40 3.2723 no 2_667
H39 C47 3.3011 no 2_667
H39 H22 2.8228 no .
H39 H29A 3.5747 no .
H39 H29B 2.8299 no .
H39 H40 2.7409 no 2_667
H39 H47A 2.6908 no 2_667
H39 H47B 3.0309 no 2_667
H40 Cl31 2.6857 no 2_667
H40 C39 3.1367 no 2_667
H40 C40 3.4113 no 2_667
H40 H21 3.3707 no .
H40 H22 3.2407 no .
H40 H39 2.7409 no 2_667
H40 H40 3.2537 no 2_667
H43A H26B 3.2733 no .
H43A H55C 2.7331 no 2_666
H43A H56C 3.4152 no 2_666
H43A H58B 3.3268 no 1_455
H43B Cl1 3.5930 no 1_655
H43B H20 3.3426 no .
H43B H26A 3.2207 no .
H43B H26B 3.5989 no .
H43C H43C 3.3254 no 2_666
H43C H44C 3.0360 no 2_666
H43C H55C 2.9527 no 2_666
H43C H56C 3.2482 no 2_666
H44A C13 3.5248 no 1_565
H44A H13A 3.5995 no 1_565
H44A H13B 3.4377 no 1_565
H44A H13C 2.9919 no 1_565
H44A H52 3.3072 no 1_455
H44A H59A 3.3419 no 1_455
H44B C52 3.3474 no 1_455
H44B C58 3.4566 no 1_455
H44B H52 2.6527 no 1_455
H44B H55C 3.1102 no 2_666
H44B H58B 2.5715 no 1_455
H44B H59A 2.7637 no 1_455
H44C H13B 3.4787 no 1_565
H44C H43C 3.0360 no 2_666
H44C H52 3.2205 no 1_455
H44C H55C 3.4540 no 2_666
H46A C17 3.5237 no 1_655
H46A H17B 2.7954 no 1_655
H46A H17C 3.3927 no 1_655
H46A H21 2.8684 no .
H46B H16A 2.9023 no 2_657
H46B H16C 3.5801 no 2_657
H46B H17C 3.5567 no 1_655
H46B H21 3.0596 no .
H46B H59B 3.2884 no 2_767
H46C C16 3.5313 no 2_657
H46C H16A 3.0855 no 2_657
H46C H16C 3.2962 no 2_657
H46C H29C 3.3447 no 1_655
H46C H59B 3.5488 no 2_767
H47A C39 3.4462 no 2_667
H47A C59 3.4865 no 2_767
H47A H29B 3.4161 no 2_667
H47A H39 2.6908 no 2_667
H47A H58A 3.1437 no 2_767
H47A H59B 2.5996 no 2_767
H47B C29 2.9428 no 2_667
H47B H29A 3.1361 no 2_667
H47B H29B 2.3705 no 2_667
H47B H29C 2.8748 no 2_667
H47B H39 3.0309 no 2_667
H47C H47C 2.9368 no 2_767
H47C H58A 3.2625 no 2_767
H47C H59B 2.9172 no 2_767
H50 Au1 2.9305 no 2_666
H50 Cl1 3.5328 no 2_666
H50 C34 3.4813 no 2_766
H50 H8 3.5548 no 1_665
H50 H14A 3.0696 no 2_666
H50 H34 2.5681 no 2_766
H51 Cl1 2.8998 no 2_666
H51 C8 3.3315 no 1_665
H51 C13 3.5328 no 1_665
H51 H8 2.7530 no 1_665
H51 H13B 2.5791 no 1_665
H51 H14B 3.3679 no 1_665
H51 H34 3.4415 no 2_766
H52 C8 3.5718 no 1_665
H52 C13 3.2762 no 1_665
H52 C44 3.2269 no 1_655
H52 H13B 2.6158 no 1_665
H52 H13C 3.0862 no 1_665
H52 H44A 3.3072 no 1_655
H52 H44B 2.6527 no 1_655
H52 H44C 3.2205 no 1_655
H52 H55A 3.5260 no 2_766
H55A C34 3.5985 no 2_766
H55A C48 3.0743 no 2_766
H55A C49 3.3124 no 2_766
H55A C50 3.3382 no 2_766
H55A C51 3.1853 no 2_766
H55A C52 3.0527 no 2_766
H55A C53 3.0269 no 2_766
H55A C58 3.5873 no 2_766
H55A H34 2.9477 no 2_766
H55A H52 3.5260 no 2_766
H55A H58B 3.1666 no 2_766
H55A H58C 3.3148 no 2_766
H55B Se1 3.4149 no 2_666
H55B C34 3.4381 no 2_766
H55B C58 3.2777 no 2_766
H55B H34 2.6457 no 2_766
H55B H58B 2.9257 no 2_766
H55B H58C 2.7533 no 2_766
H55C C43 3.2698 no 2_666
H55C C58 3.5631 no 2_766
H55C H43A 2.7331 no 2_666
H55C H43C 2.9527 no 2_666
H55C H44B 3.1102 no 2_666
H55C H44C 3.4540 no 2_666
H55C H58B 2.8211 no 2_766
H55C H58C 3.4715 no 2_766
H56A C14 3.3055 no 2_666
H56A H14A 2.7872 no 2_666
H56A H14C 2.9843 no 2_666
H56A H26B 2.8762 no 2_666
H56A H26C 3.4964 no 2_666
H56B H9 3.2004 no 1_665
H56B H14A 3.5059 no 2_666
H56B H14C 3.2984 no 2_666
H56B H25C 3.0356 no 1_565
H56C C26 3.3606 no 2_666
H56C H26A 3.5890 no 2_666
H56C H26B 2.6947 no 2_666
H56C H26C 3.3236 no 2_666
H56C H43A 3.4152 no 2_666
H56C H43C 3.2482 no 2_666
H58A C47 3.5473 no 2_767
H58A H29A 2.9753 no 1_655
H58A H38 2.9289 no 1_655
H58A H47A 3.1437 no 2_767
H58A H47C 3.2625 no 2_767
H58B C38 3.5017 no 1_655
H58B C44 3.5410 no 1_655
H58B C55 3.1460 no 2_766
H58B H38 2.5551 no 1_655
H58B H43A 3.3268 no 1_655
H58B H44B 2.5715 no 1_655
H58B H55A 3.1666 no 2_766
H58B H55B 2.9257 no 2_766
H58B H55C 2.8211 no 2_766
H58C Se1 3.5497 no 1_655
H58C C55 3.3490 no 2_766
H58C H55A 3.3148 no 2_766
H58C H55B 2.7533 no 2_766
H58C H55C 3.4715 no 2_766
H59A Cl31 3.5046 no 1_655
H59A C44 3.4898 no 1_655
H59A H3 3.1267 no 1_665
H59A H13C 3.5823 no 1_665
H59A H38 3.2091 no 1_655
H59A H44A 3.3419 no 1_655
H59A H44B 2.7637 no 1_655
H59B C47 3.1935 no 2_767
H59B H3 3.5111 no 1_665
H59B H16A 3.1059 no 1_665
H59B H46B 3.2884 no 2_767
H59B H46C 3.5488 no 2_767
H59B H47A 2.5996 no 2_767
H59B H47C 2.9172 no 2_767
H59C C6 3.5518 no 1_665
H59C C9 3.5627 no 1_665
H59C C10 3.2600 no 1_665
H59C C11 3.2855 no 1_665
H59C C16 3.3997 no 1_665
H59C H3 3.0528 no 1_665
H59C H10 3.5545 no 1_665
H59C H16A 2.8365 no 1_665
H59C H16B 3.2014 no 1_665

loop_
_geom_torsion_atom_site_label_1
_geom_torsion_atom_site_label_2
_geom_torsion_atom_site_label_3
_geom_torsion_atom_site_label_4
_geom_torsion
_geom_torsion_publ_flag
Au1 Se1 C1 N2 6.1(3) no
Au1 Se1 C1 N5 -173.05(18) no
Au31 Se31 C31 N32 -10.7(3) no
Au31 Se31 C31 N35 170.56(17) no
C1 N2 C3 C4 -0.1(3) no
C3 N2 C1 Se1 -178.9(2) no
C3 N2 C1 N5 0.3(3) no
C1 N2 C6 C7 78.5(3) no
C1 N2 C6 C11 -108.7(3) no
C6 N2 C1 Se1 8.2(4) no
C6 N2 C1 N5 -172.6(2) no
C3 N2 C6 C7 -93.6(3) no
C3 N2 C6 C11 79.2(3) no
C6 N2 C3 C4 173.4(2) no
C1 N5 C4 C3 0.2(3) no
C4 N5 C1 Se1 179.0(2) no
C4 N5 C1 N2 -0.3(3) no
C1 N5 C18 C19 -89.0(3) no
C1 N5 C18 C23 95.6(3) no
C18 N5 C1 Se1 -8.2(4) no
C18 N5 C1 N2 172.5(2) no
C4 N5 C18 C19 83.0(3) no
C4 N5 C18 C23 -92.4(3) no
C18 N5 C4 C3 -173.0(2) no
C31 N32 C33 C34 0.4(3) no
C33 N32 C31 Se31 -179.9(2) no
C33 N32 C31 N35 -1.0(3) no
C31 N32 C36 C37 97.3(3) no
C31 N32 C36 C41 -86.3(3) no
C36 N32 C31 Se31 0.3(4) no
C36 N32 C31 N35 179.1(2) no
C33 N32 C36 C37 -82.5(3) no
C33 N32 C36 C41 93.9(3) no
C36 N32 C33 C34 -179.7(2) no
C31 N35 C34 C33 -1.0(3) no
C34 N35 C31 Se31 -179.7(2) no
C34 N35 C31 N32 1.3(3) no
C31 N35 C48 C49 -91.5(3) no
C31 N35 C48 C53 91.4(3) no
C48 N35 C31 Se31 -6.4(4) no
C48 N35 C31 N32 174.6(2) no
C34 N35 C48 C49 81.0(3) no
C34 N35 C48 C53 -96.2(3) no
C48 N35 C34 C33 -174.7(2) no
N2 C3 C4 N5 -0.1(3) no
N2 C6 C7 C8 172.3(2) no
N2 C6 C7 C12 -6.3(4) no
N2 C6 C11 C10 -170.4(2) no
N2 C6 C11 C15 9.7(4) no
C7 C6 C11 C10 1.9(4) no
C7 C6 C11 C15 -177.9(2) no
C11 C6 C7 C8 -0.1(4) no
C11 C6 C7 C12 -178.7(2) no
C6 C7 C8 C9 -1.5(4) no
C6 C7 C12 C13 94.8(3) no
C6 C7 C12 C14 -141.0(2) no
C8 C7 C12 C13 -83.7(3) no
C8 C7 C12 C14 40.5(4) no
C12 C7 C8 C9 177.0(2) no
C7 C8 C9 C10 1.3(4) no
C8 C9 C10 C11 0.7(4) no
C9 C10 C11 C6 -2.2(4) no
C9 C10 C11 C15 177.7(2) no
C6 C11 C15 C16 -114.0(3) no
C6 C11 C15 C17 121.8(3) no
C10 C11 C15 C16 66.2(3) no
C10 C11 C15 C17 -58.0(4) no
N5 C18 C19 C20 -174.95(19) no
N5 C18 C19 C24 5.4(4) no
N5 C18 C23 C22 174.24(19) no
N5 C18 C23 C27 -6.9(4) no
C19 C18 C23 C22 -0.9(4) no
C19 C18 C23 C27 178.0(2) no
C23 C18 C19 C20 0.2(4) no
C23 C18 C19 C24 -179.5(2) no
C18 C19 C20 C21 1.0(4) no
C18 C19 C24 C25 -116.6(3) no
C18 C19 C24 C26 119.6(3) no
C20 C19 C24 C25 63.7(3) no
C20 C19 C24 C26 -60.1(3) no
C24 C19 C20 C21 -179.3(2) no
C19 C20 C21 C22 -1.5(4) no
C20 C21 C22 C23 0.7(5) no
C21 C22 C23 C18 0.4(4) no
C21 C22 C23 C27 -178.5(2) no
C18 C23 C27 C28 118.1(3) no
C18 C23 C27 C29 -118.8(3) no
C22 C23 C27 C28 -63.1(3) no
C22 C23 C27 C29 60.1(3) no
N32 C33 C34 N35 0.4(3) no
N32 C36 C37 C38 176.9(2) no
N32 C36 C37 C42 -1.9(4) no
N32 C36 C41 C40 -177.5(2) no
N32 C36 C41 C45 -0.6(4) no
C37 C36 C41 C40 -1.5(4) no
C37 C36 C41 C45 175.4(2) no
C41 C36 C37 C38 0.9(4) no
C41 C36 C37 C42 -178.0(2) no
C36 C37 C38 C39 0.6(4) no
C36 C37 C42 C43 106.9(3) no
C36 C37 C42 C44 -128.3(3) no
C38 C37 C42 C43 -71.9(4) no
C38 C37 C42 C44 52.8(4) no
C42 C37 C38 C39 179.6(3) no
C37 C38 C39 C40 -1.5(5) no
C38 C39 C40 C41 0.9(5) no
C39 C40 C41 C36 0.6(4) no
C39 C40 C41 C45 -176.4(3) no
C36 C41 C45 C46 -104.0(3) no
C36 C41 C45 C47 132.2(3) no
C40 C41 C45 C46 72.7(3) no
C40 C41 C45 C47 -51.1(4) no
N35 C48 C49 C50 -172.1(2) no
N35 C48 C49 C54 9.0(4) no
N35 C48 C53 C52 171.4(2) no
N35 C48 C53 C57 -10.0(4) no
C49 C48 C53 C52 -5.5(4) no
C49 C48 C53 C57 173.1(2) no
C53 C48 C49 C50 4.8(4) no
C53 C48 C49 C54 -174.1(2) no
C48 C49 C50 C51 0.1(4) no
C48 C49 C54 C55 -123.0(3) no
C48 C49 C54 C56 113.2(3) no
C50 C49 C54 C55 58.2(3) no
C50 C49 C54 C56 -65.7(3) no
C54 C49 C50 C51 179.0(2) no
C49 C50 C51 C52 -4.0(4) no
C50 C51 C52 C53 3.2(5) no
C51 C52 C53 C48 1.3(4) no
C51 C52 C53 C57 -177.2(2) no
C48 C53 C57 C58 90.2(3) no
C48 C53 C57 C59 -145.3(3) no
C52 C53 C57 C58 -91.3(3) no
C52 C53 C57 C59 33.2(4) no
